data_7220326
loop_
_publ_author_name
'Wan, Xiu-Yan'
'Jiang, Fei-Long'
'Chen, Lian'
'Pan, Jie'
'Zhou, Kang'
'Su, Kong-Zhao'
'Pang, Jian-Dong'
'Lyu, Guang-Xun'
'Hong, Mao-Chun'

_publ_section_title
;
 Structural variability, unusual thermochromic luminescence and
 nitrobenzene sensing properties of five Zn(ii) coordination polymers
 assembled from a terphenyl-hexacarboxylate ligand
;
_journal_issue 20
_journal_name_full CrystEngComm
_journal_page_first 3829
_journal_paper_doi 10.1039/C5CE00420A
_journal_volume 17
_journal_year 2015
_chemical_formula_sum 'C17 H20 N2 O8.5 Zn'
_chemical_formula_weight 453.72
_chemical_name_systematic
; 
 ? 
;
_space_group_IT_number 15
_symmetry_cell_setting monoclinic
_symmetry_space_group_name_Hall '-C 2yc'
_symmetry_space_group_name_H-M 'C 1 2/c 1'
_atom_sites_solution_hydrogens geom
_atom_sites_solution_primary direct
_atom_sites_solution_secondary difmap
_audit_creation_method SHELXL-97
_audit_update_record
;
2014-09-25 deposited with the CCDC.
2015-04-13 downloaded from the CCDC.
;
_cell_angle_alpha 90.00
_cell_angle_beta 101.965(2)
_cell_angle_gamma 90.00
_cell_formula_units_Z 8
_cell_length_a 18.3439(3)
_cell_length_b 8.80900(10)
_cell_length_c 23.4388(4)
_cell_measurement_temperature 100(2)
_cell_volume 3705.22(10)
_computing_structure_refinement 'SHELXL-97 (Sheldrick, 1997)'
_computing_structure_solution 'SHELXS-97 (Sheldrick, 1990)'
_diffrn_ambient_temperature 100(2)
_diffrn_detector_area_resol_mean 10.5594
_diffrn_measured_fraction_theta_full 0.975
_diffrn_measured_fraction_theta_max 0.975
_diffrn_measurement_device_type 'SuperNova, Dual, Cu at zero, Atlas'
_diffrn_measurement_method '\w scans'
_diffrn_radiation_monochromator graphite
_diffrn_radiation_source 'fine-focus sealed tube'
_diffrn_radiation_type CuK\a
_diffrn_radiation_wavelength 1.54184
_diffrn_reflns_av_R_equivalents 0.0230
_diffrn_reflns_av_sigmaI/netI 0.0274
_diffrn_reflns_limit_h_max 22
_diffrn_reflns_limit_h_min -19
_diffrn_reflns_limit_k_max 7
_diffrn_reflns_limit_k_min -10
_diffrn_reflns_limit_l_max 26
_diffrn_reflns_limit_l_min -29
_diffrn_reflns_number 7437
_diffrn_reflns_theta_full 76.46
_diffrn_reflns_theta_max 76.46
_diffrn_reflns_theta_min 3.86
_diffrn_standards_number 7642
_exptl_absorpt_coefficient_mu 2.324
_exptl_absorpt_correction_T_max 0.6665
_exptl_absorpt_correction_T_min 0.6536
_exptl_absorpt_correction_type multi-scan
_exptl_crystal_colour colorless
_exptl_crystal_density_diffrn 1.627
_exptl_crystal_density_method 'not measured'
_exptl_crystal_description block
_exptl_crystal_F_000 1872
_exptl_crystal_size_max 0.20
_exptl_crystal_size_mid 0.20
_exptl_crystal_size_min 0.19
_refine_diff_density_max 1.470
_refine_diff_density_min -0.989
_refine_diff_density_rms 0.123
_refine_ls_extinction_method none
_refine_ls_goodness_of_fit_ref 1.060
_refine_ls_hydrogen_treatment mixed
_refine_ls_matrix_type full
_refine_ls_number_parameters 261
_refine_ls_number_reflns 3789
_refine_ls_number_restraints 0
_refine_ls_restrained_S_all 1.060
_refine_ls_R_factor_all 0.0568
_refine_ls_R_factor_gt 0.0548
_refine_ls_shift/su_max 0.001
_refine_ls_shift/su_mean 0.000
_refine_ls_structure_factor_coef Fsqd
_refine_ls_weighting_details 'calc w=1/[\s^2^(Fo^2^)+(0.0768P)^2^+29.8306P] where P=(Fo^2^+2Fc^2^)/3'
_refine_ls_weighting_scheme calc
_refine_ls_wR_factor_gt 0.1477
_refine_ls_wR_factor_ref 0.1492
_reflns_number_gt 3594
_reflns_number_total 3789
_reflns_threshold_expression >2sigma(I)
_cod_data_source_file c5ce00420a2.cif
_cod_data_source_block c:3
_cod_depositor_comments 'Adding full bibliography for 7220324--7220328.cif.'
_cod_original_sg_symbol_H-M C2/c
_cod_original_formula_sum 'C17 H20 N2 O8.50 Zn'
_cod_database_code 7220326

loop_
_symmetry_equiv_pos_as_xyz
'x, y, z'
'-x, y, -z+1/2'
'x+1/2, y+1/2, z'
'-x+1/2, y+1/2, -z+1/2'
'-x, -y, -z'
'x, -y, z-1/2'
'-x+1/2, -y+1/2, -z'
'x+1/2, -y+1/2, z-1/2'

loop_
_atom_site_label
_atom_site_type_symbol
_atom_site_fract_x
_atom_site_fract_y
_atom_site_fract_z
_atom_site_U_iso_or_equiv
_atom_site_adp_type
_atom_site_occupancy
_atom_site_symmetry_multiplicity
_atom_site_calc_flag
_atom_site_refinement_flags
Zn1 Zn 0.42347(2) 0.70336(5) 0.696656(17) 0.00819(16) Uani 1 1 d .
O7 O 0.43929(14) -0.1784(3) 0.62234(10) 0.0206(6) Uani 1 1 d .
O3 O 0.5000 0.8441(4) 0.7500 0.0095(6) Uani 1 2 d S
O2 O 0.59560(13) 0.5951(3) 0.72867(10) 0.0161(5) Uani 1 1 d .
O5 O 0.81566(12) 0.1297(3) 0.65266(11) 0.0153(5) Uani 1 1 d .
C8 C 0.54861(18) 0.2997(4) 0.61971(14) 0.0114(6) Uani 1 1 d .
H8 H 0.4960 0.3105 0.6095 0.014 Uiso 1 1 calc R
O4 O 0.82419(12) 0.3501(3) 0.69756(10) 0.0156(5) Uani 1 1 d .
O1 O 0.48394(13) 0.5275(3) 0.67640(11) 0.0171(5) Uani 1 1 d .
O6 O 0.53326(16) -0.0265(3) 0.66152(11) 0.0261(6) Uani 1 1 d .
C7 C 0.58351(18) 0.1875(4) 0.59322(13) 0.0102(6) Uani 1 1 d .
C12 C 0.48864(17) -0.0828(4) 0.61909(13) 0.0105(6) Uani 1 1 d .
C3 C 0.66772(17) 0.3799(4) 0.67584(14) 0.0119(6) Uani 1 1 d .
H3 H 0.6965 0.4458 0.7039 0.014 Uiso 1 1 calc R
C1 C 0.55379(18) 0.5164(4) 0.69109(14) 0.0125(6) Uani 1 1 d .
C6 C 0.66076(18) 0.1722(4) 0.60808(14) 0.0124(6) Uani 1 1 d .
H6 H 0.6848 0.0964 0.5898 0.015 Uiso 1 1 calc R
C4 C 0.70286(18) 0.2676(4) 0.64967(14) 0.0126(6) Uani 1 1 d .
C10 C 0.54369(17) 0.1181(4) 0.48919(14) 0.0116(6) Uani 1 1 d .
H10 H 0.5741 0.2000 0.4817 0.014 Uiso 1 1 calc R
C14 C 0.6058(3) 0.8008(5) 0.2945(2) 0.0387(11) Uani 1 1 d .
H14A H 0.6061 0.8219 0.2535 0.058 Uiso 1 1 calc R
H14B H 0.5657 0.8587 0.3062 0.058 Uiso 1 1 calc R
H14C H 0.5977 0.6921 0.2995 0.058 Uiso 1 1 calc R
C2 C 0.59032(18) 0.3964(4) 0.66109(14) 0.0118(6) Uani 1 1 d .
C9 C 0.53959(17) 0.0871(4) 0.54692(14) 0.0099(6) Uani 1 1 d .
N1 N 0.6778(2) 0.8455(5) 0.33106(18) 0.0384(9) Uani 1 1 d .
H1A H 0.6751 0.8368 0.3697 0.046 Uiso 1 1 calc R
H1B H 0.6868 0.9458 0.3240 0.046 Uiso 1 1 calc R
C17 C 0.6526(3) 0.7843(6) 0.4867(2) 0.0432(12) Uani 1 1 d .
H17 H 0.6414 0.8518 0.5153 0.052 Uiso 1 1 calc R
C11 C 0.49489(17) -0.0341(4) 0.55792(13) 0.0098(6) Uani 1 1 d .
C5 C 0.78591(18) 0.2476(4) 0.66721(14) 0.0129(6) Uani 1 1 d .
N2 N 0.6365(2) 0.6407(5) 0.49265(17) 0.0375(9) Uani 1 1 d .
O8 O 0.6807(3) 0.8416(6) 0.4484(2) 0.0685(13) Uani 1 1 d .
C13 C 0.7417(3) 0.7522(6) 0.3204(2) 0.0419(11) Uani 1 1 d .
H13A H 0.7466 0.7647 0.2798 0.063 Uiso 1 1 calc R
H13B H 0.7327 0.6450 0.3278 0.063 Uiso 1 1 calc R
H13C H 0.7877 0.7856 0.3465 0.063 Uiso 1 1 calc R
C15 C 0.6522(4) 0.5284(7) 0.4513(3) 0.0571(15) Uani 1 1 d .
H15A H 0.6781 0.5772 0.4236 0.086 Uiso 1 1 calc R
H15B H 0.6053 0.4842 0.4301 0.086 Uiso 1 1 calc R
H15C H 0.6837 0.4481 0.4723 0.086 Uiso 1 1 calc R
C16 C 0.6061(4) 0.5877(8) 0.5405(3) 0.0604(17) Uani 1 1 d .
H16A H 0.6021 0.6726 0.5666 0.091 Uiso 1 1 calc R
H16B H 0.6388 0.5096 0.5618 0.091 Uiso 1 1 calc R
H16C H 0.5565 0.5445 0.5257 0.091 Uiso 1 1 calc R
O9 O 0.7886(10) 0.383(2) 0.5448(8) 0.286(8) Uiso 1 1 d .
H3A H 0.490(3) 0.911(7) 0.778(3) 0.056(18) Uiso 1 1 d .

loop_
_atom_site_aniso_label
_atom_site_aniso_U_11
_atom_site_aniso_U_22
_atom_site_aniso_U_33
_atom_site_aniso_U_23
_atom_site_aniso_U_13
_atom_site_aniso_U_12
Zn1 0.0060(2) 0.0095(2) 0.0088(2) 0.00096(14) 0.00101(16) 0.00018(14)
O7 0.0207(12) 0.0316(14) 0.0082(11) 0.0051(10) 0.0001(9) -0.0136(11)
O3 0.0111(14) 0.0092(15) 0.0080(14) 0.000 0.0016(11) 0.000
O2 0.0103(11) 0.0215(13) 0.0165(12) -0.0110(10) 0.0031(9) -0.0014(9)
O5 0.0082(10) 0.0157(12) 0.0213(12) -0.0017(10) 0.0019(9) 0.0011(9)
C8 0.0083(14) 0.0129(15) 0.0127(15) 0.0007(12) 0.0018(11) 0.0001(11)
O4 0.0077(10) 0.0192(12) 0.0182(12) -0.0044(10) -0.0012(9) 0.0002(9)
O1 0.0093(11) 0.0200(13) 0.0204(12) -0.0100(10) -0.0003(9) 0.0054(9)
O6 0.0358(15) 0.0313(15) 0.0091(11) 0.0016(11) -0.0003(10) -0.0204(12)
C7 0.0129(15) 0.0099(14) 0.0080(14) 0.0003(11) 0.0026(11) -0.0023(12)
C12 0.0125(14) 0.0109(14) 0.0081(14) -0.0001(11) 0.0024(11) 0.0001(12)
C3 0.0111(14) 0.0115(15) 0.0118(15) -0.0018(12) -0.0010(11) -0.0010(12)
C1 0.0140(15) 0.0120(15) 0.0118(14) -0.0008(12) 0.0040(12) 0.0011(12)
C6 0.0135(15) 0.0108(14) 0.0125(15) -0.0013(12) 0.0020(12) 0.0020(12)
C4 0.0099(15) 0.0148(16) 0.0124(15) 0.0004(12) 0.0011(12) -0.0004(12)
C10 0.0112(14) 0.0101(14) 0.0134(15) 0.0002(12) 0.0028(12) -0.0005(11)
C14 0.042(3) 0.031(2) 0.047(3) -0.013(2) 0.020(2) -0.0090(19)
C2 0.0132(15) 0.0119(15) 0.0099(14) -0.0001(12) 0.0017(11) 0.0004(12)
C9 0.0092(13) 0.0101(14) 0.0101(14) -0.0014(11) 0.0011(11) 0.0023(11)
N1 0.053(2) 0.030(2) 0.035(2) -0.0025(17) 0.0161(18) -0.0053(18)
C17 0.047(3) 0.041(3) 0.043(3) 0.004(2) 0.014(2) 0.006(2)
C11 0.0093(13) 0.0123(15) 0.0077(13) 0.0003(11) 0.0019(11) 0.0020(11)
C5 0.0119(15) 0.0153(16) 0.0113(14) 0.0017(13) 0.0018(12) 0.0002(12)
N2 0.045(2) 0.035(2) 0.032(2) 0.0014(17) 0.0074(17) -0.0006(18)
O8 0.083(3) 0.072(3) 0.056(3) 0.026(2) 0.029(2) 0.014(3)
C13 0.047(3) 0.035(3) 0.046(3) -0.002(2) 0.015(2) -0.004(2)
C15 0.061(4) 0.053(4) 0.054(3) -0.015(3) 0.005(3) 0.009(3)
C16 0.058(4) 0.071(4) 0.055(4) 0.024(3) 0.019(3) 0.012(3)

loop_
_atom_type_symbol
_atom_type_description
_atom_type_scat_dispersion_real
_atom_type_scat_dispersion_imag
_atom_type_scat_source
C C 0.0181 0.0091 'International Tables Vol C Tables 4.2.6.8 and 6.1.1.4'
H H 0.0000 0.0000 'International Tables Vol C Tables 4.2.6.8 and 6.1.1.4'
N N 0.0311 0.0180 'International Tables Vol C Tables 4.2.6.8 and 6.1.1.4'
O O 0.0492 0.0322 'International Tables Vol C Tables 4.2.6.8 and 6.1.1.4'
Zn Zn -1.5491 0.6778 'International Tables Vol C Tables 4.2.6.8 and 6.1.1.4'

loop_
_geom_angle_atom_site_label_1
_geom_angle_atom_site_label_2
_geom_angle_atom_site_label_3
_geom_angle
_geom_angle_site_symmetry_1
_geom_angle_site_symmetry_3
O1 Zn1 O3 105.25(9) . .
O1 Zn1 O2 92.43(10) . 2_656
O3 Zn1 O2 88.72(8) . 2_656
O1 Zn1 O7 90.48(11) . 1_565
O3 Zn1 O7 90.63(8) . 1_565
O2 Zn1 O7 177.09(11) 2_656 1_565
O1 Zn1 O5 98.76(9) . 3_455
O3 Zn1 O5 155.89(9) . 3_455
O2 Zn1 O5 88.09(9) 2_656 3_455
O7 Zn1 O5 91.35(10) 1_565 3_455
O1 Zn1 O4 159.04(9) . 3_455
O3 Zn1 O4 95.69(8) . 3_455
O2 Zn1 O4 88.72(9) 2_656 3_455
O7 Zn1 O4 88.52(10) 1_565 3_455
O5 Zn1 O4 60.35(9) 3_455 3_455
O1 Zn1 C5 128.75(11) . 3_455
O3 Zn1 C5 125.99(10) . 3_455
O2 Zn1 C5 88.15(10) 2_656 3_455
O7 Zn1 C5 89.93(10) 1_565 3_455
O5 Zn1 C5 30.01(10) 3_455 3_455
O4 Zn1 C5 30.34(10) 3_455 3_455
C12 O7 Zn1 127.6(2) . 1_545
Zn1 O3 Zn1 107.00(14) . 2_656
Zn1 O3 H3A 126(4) . .
Zn1 O3 H3A 99(4) 2_656 .
C1 O2 Zn1 131.3(2) . 2_656
C5 O5 Zn1 91.6(2) . 3_545
C7 C8 C2 120.5(3) . .
C7 C8 H8 119.8 . .
C2 C8 H8 119.8 . .
C5 O4 Zn1 86.60(19) . 3_545
C1 O1 Zn1 124.9(2) . .
C8 C7 C6 119.7(3) . .
C8 C7 C9 120.9(3) . .
C6 C7 C9 119.3(3) . .
O7 C12 O6 125.5(3) . .
O7 C12 C11 116.3(3) . .
O6 C12 C11 118.1(3) . .
C4 C3 C2 120.3(3) . .
C4 C3 H3 119.9 . .
C2 C3 H3 119.9 . .
O2 C1 O1 126.2(3) . .
O2 C1 C2 116.9(3) . .
O1 C1 C2 117.0(3) . .
C4 C6 C7 120.3(3) . .
C4 C6 H6 119.9 . .
C7 C6 H6 119.9 . .
C3 C4 C6 119.8(3) . .
C3 C4 C5 119.9(3) . .
C6 C4 C5 120.3(3) . .
C11 C10 C9 122.9(3) 5_656 .
C11 C10 H10 118.6 5_656 .
C9 C10 H10 118.6 . .
N1 C14 H14A 109.5 . .
N1 C14 H14B 109.5 . .
H14A C14 H14B 109.5 . .
N1 C14 H14C 109.5 . .
H14A C14 H14C 109.5 . .
H14B C14 H14C 109.5 . .
C8 C2 C3 119.5(3) . .
C8 C2 C1 121.5(3) . .
C3 C2 C1 119.1(3) . .
C10 C9 C11 118.6(3) . .
C10 C9 C7 117.2(3) . .
C11 C9 C7 124.3(3) . .
C14 N1 C13 113.3(4) . .
C14 N1 H1A 108.9 . .
C13 N1 H1A 108.9 . .
C14 N1 H1B 108.9 . .
C13 N1 H1B 108.9 . .
H1A N1 H1B 107.7 . .
O8 C17 N2 127.5(6) . .
O8 C17 H17 116.2 . .
N2 C17 H17 116.2 . .
C10 C11 C9 118.6(3) 5_656 .
C10 C11 C12 118.1(3) 5_656 .
C9 C11 C12 123.3(3) . .
O5 C5 O4 121.4(3) . .
O5 C5 C4 119.7(3) . .
O4 C5 C4 118.8(3) . .
O5 C5 Zn1 58.36(16) . 3_545
O4 C5 Zn1 63.06(17) . 3_545
C4 C5 Zn1 177.7(3) . 3_545
C17 N2 C16 122.1(5) . .
C17 N2 C15 120.3(5) . .
C16 N2 C15 117.6(5) . .
N1 C13 H13A 109.5 . .
N1 C13 H13B 109.5 . .
H13A C13 H13B 109.5 . .
N1 C13 H13C 109.5 . .
H13A C13 H13C 109.5 . .
H13B C13 H13C 109.5 . .
N2 C15 H15A 109.5 . .
N2 C15 H15B 109.5 . .
H15A C15 H15B 109.5 . .
N2 C15 H15C 109.5 . .
H15A C15 H15C 109.5 . .
H15B C15 H15C 109.5 . .
N2 C16 H16A 109.5 . .
N2 C16 H16B 109.5 . .
H16A C16 H16B 109.5 . .
N2 C16 H16C 109.5 . .
H16A C16 H16C 109.5 . .
H16B C16 H16C 109.5 . .

loop_
_geom_bond_atom_site_label_1
_geom_bond_atom_site_label_2
_geom_bond_distance
_geom_bond_site_symmetry_2
Zn1 O1 2.019(2) .
Zn1 O3 2.084(2) .
Zn1 O2 2.086(2) 2_656
Zn1 O7 2.101(2) 1_565
Zn1 O5 2.133(2) 3_455
Zn1 O4 2.237(2) 3_455
Zn1 C5 2.505(3) 3_455
O7 C12 1.250(4) .
O7 Zn1 2.101(2) 1_545
O3 Zn1 2.084(2) 2_656
O3 H3A 0.93(6) .
O2 C1 1.251(4) .
O2 Zn1 2.086(2) 2_656
O5 C5 1.253(4) .
O5 Zn1 2.133(2) 3_545
C8 C7 1.392(4) .
C8 C2 1.394(5) .
C8 H8 0.9500 .
O4 C5 1.267(4) .
O4 Zn1 2.237(2) 3_545
O1 C1 1.260(4) .
O6 C12 1.252(4) .
C7 C6 1.394(4) .
C7 C9 1.499(4) .
C12 C11 1.523(4) .
C3 C4 1.391(5) .
C3 C2 1.397(4) .
C3 H3 0.9500 .
C1 C2 1.503(4) .
C6 C4 1.393(5) .
C6 H6 0.9500 .
C4 C5 1.504(4) .
C10 C11 1.394(4) 5_656
C10 C9 1.398(4) .
C10 H10 0.9500 .
C14 N1 1.471(7) .
C14 H14A 0.9800 .
C14 H14B 0.9800 .
C14 H14C 0.9800 .
C9 C11 1.402(4) .
N1 C13 1.494(7) .
N1 H1A 0.9200 .
N1 H1B 0.9200 .
C17 O8 1.233(7) .
C17 N2 1.313(7) .
C17 H17 0.9500 .
C11 C10 1.394(4) 5_656
C5 Zn1 2.505(3) 3_545
N2 C16 1.430(7) .
N2 C15 1.455(7) .
C13 H13A 0.9800 .
C13 H13B 0.9800 .
C13 H13C 0.9800 .
C15 H15A 0.9800 .
C15 H15B 0.9800 .
C15 H15C 0.9800 .
C16 H16A 0.9800 .
C16 H16B 0.9800 .
C16 H16C 0.9800 .
